data_4317625
loop_
_publ_author_name
'C. Shawn McCowan'
'Thomas L. Groy'
'M. Tyler Caudle'

_publ_section_title
;
 Synthesis, Structure, and Preparative Transamination of Tetrazinc
 Carbamato Complexes Having the Basic Zinc Carboxylate Structure
;
_journal_name_full 'Inorganic Chemistry'
_journal_page_first 1120
_journal_page_last 1127
_journal_paper_doi 10.1021/ic010885v
_journal_volume 41
_journal_year 2002
_chemical_formula_sum 'C36.79 H60 N6.39 O13 Zn4'
_chemical_formula_weight 1061.34
_chemical_name_systematic
;
?
;
_space_group_IT_number 220
_symmetry_cell_setting cubic
_symmetry_space_group_name_Hall 'I -4bd 2c 3'
_symmetry_space_group_name_H-M 'I -4 3 d'
_atom_sites_solution_hydrogens geom
_atom_sites_solution_primary direct
_atom_sites_solution_secondary difmap
_audit_creation_method SHELXL-97
_cell_angle_alpha 90.00
_cell_angle_beta 90.00
_cell_angle_gamma 90.00
_cell_formula_units_Z 12
_cell_length_a 24.0131(5)
_cell_length_b 24.0131(5)
_cell_length_c 24.0131(5)
_cell_measurement_reflns_used 9780
_cell_measurement_temperature 173(2)
_cell_measurement_theta_max 27.32
_cell_measurement_theta_min 2.40
_cell_volume 13846.6(5)
_computing_cell_refinement 'SAINT V6.02A'
_computing_data_collection 'SMART V5.622'
_computing_data_reduction 'SAINT V6.02A'
_computing_molecular_graphics 'Bruker SHELXTL Ver. 5.1 (1997)'
_computing_publication_material 'Bruker SHELXTL Ver. 5.1 (1997)'
_computing_structure_refinement 'SHELXL-97 (Sheldrick, 1997)'
_computing_structure_solution 'SHELXS-97 (Sheldrick, 1990)'
_diffrn_ambient_temperature 173(2)
_diffrn_measured_fraction_theta_full 1.000
_diffrn_measured_fraction_theta_max 1.000
_diffrn_measurement_device_type 'Bruker SMART APEX'
_diffrn_measurement_method '\w scan'
_diffrn_radiation_monochromator graphite
_diffrn_radiation_source 'fine-focus sealed tube'
_diffrn_radiation_type MoK\a
_diffrn_radiation_wavelength 0.71073
_diffrn_reflns_av_R_equivalents 0.0413
_diffrn_reflns_av_sigmaI/netI 0.0154
_diffrn_reflns_limit_h_max 28
_diffrn_reflns_limit_h_min -28
_diffrn_reflns_limit_k_max 28
_diffrn_reflns_limit_k_min -28
_diffrn_reflns_limit_l_max 28
_diffrn_reflns_limit_l_min -28
_diffrn_reflns_number 53566
_diffrn_reflns_theta_full 25.01
_diffrn_reflns_theta_max 25.01
_diffrn_reflns_theta_min 2.08
_diffrn_standards_decay_% 0.00
_exptl_absorpt_coefficient_mu 2.119
_exptl_absorpt_correction_T_max 0.6942
_exptl_absorpt_correction_T_min 0.5972
_exptl_absorpt_correction_type empirical
_exptl_absorpt_process_details 'Bruker SADABS'
_exptl_crystal_colour Colorless
_exptl_crystal_density_diffrn 1.527
_exptl_crystal_density_method 'not measured'
_exptl_crystal_description 'Multifaceted Spheroid'
_exptl_crystal_F_000 6594
_exptl_crystal_size_max 0.28
_exptl_crystal_size_mid 0.28
_exptl_crystal_size_min 0.28
_refine_diff_density_max 0.262
_refine_diff_density_min -0.159
_refine_diff_density_rms 0.044
_refine_ls_abs_structure_details 'Flack H D (1983), Acta Cryst. A39, 876-881'
_refine_ls_abs_structure_Flack -0.003(10)
_refine_ls_extinction_method none
_refine_ls_goodness_of_fit_ref 1.003
_refine_ls_hydrogen_treatment mixed
_refine_ls_matrix_type full
_refine_ls_number_parameters 165
_refine_ls_number_reflns 2046
_refine_ls_number_restraints 0
_refine_ls_restrained_S_all 1.003
_refine_ls_R_factor_all 0.0199
_refine_ls_R_factor_gt 0.0192
_refine_ls_shift/su_max 0.002
_refine_ls_shift/su_mean 0.000
_refine_ls_structure_factor_coef Fsqd
_refine_ls_weighting_details 'calc w=1/[\s^2^(Fo^2^)+(0.0296P)^2^+0.0000P] where P=(Fo^2^+2Fc^2^)/3'
_refine_ls_weighting_scheme calc
_refine_ls_wR_factor_gt 0.0436
_refine_ls_wR_factor_ref 0.0437
_reflns_number_gt 1976
_reflns_number_total 2046
_reflns_threshold_expression >2sigma(I)
_cod_data_source_file ic010885v_2.cif
_cod_data_source_block Zn_pp
_cod_depositor_comments
;
The following automatic conversions were performed:

'_symmetry_cell_setting' value 'Cubic' changed to 'cubic' according
to the built-in table from CIF Core dictionary named 'cif_core.dic'
version 2.4.1 from 2010-06-29.

'_exptl_absorpt_correction_type'
value 'Empirical' changed to 'empirical' according to the built-in
table from CIF Core dictionary named 'cif_core.dic' version 2.4.1
from 2010-06-29.

Automatic conversion script
Id: cif_fix_values 1646 2011-03-28 12:23:43Z adriana 
;
_cod_database_code 4317625

loop_
_symmetry_equiv_pos_as_xyz
'x, y, z'
'-x+1/2, -y, z+1/2'
'-x, y+1/2, -z+1/2'
'x+1/2, -y+1/2, -z'
'z, x, y'
'z+1/2, -x+1/2, -y'
'-z+1/2, -x, y+1/2'
'-z, x+1/2, -y+1/2'
'y, z, x'
'-y, z+1/2, -x+1/2'
'y+1/2, -z+1/2, -x'
'-y+1/2, -z, x+1/2'
'y+1/4, x+1/4, z+1/4'
'-y+1/4, -x+3/4, z+3/4'
'y+3/4, -x+1/4, -z+3/4'
'-y+3/4, x+3/4, -z+1/4'
'x+1/4, z+1/4, y+1/4'
'-x+3/4, z+3/4, -y+1/4'
'-x+1/4, -z+3/4, y+3/4'
'x+3/4, -z+1/4, -y+3/4'
'z+1/4, y+1/4, x+1/4'
'z+3/4, -y+1/4, -x+3/4'
'-z+3/4, y+3/4, -x+1/4'
'-z+1/4, -y+3/4, x+3/4'
'x+1/2, y+1/2, z+1/2'
'-x+1, -y+1/2, z+1'
'-x+1/2, y+1, -z+1'
'x+1, -y+1, -z+1/2'
'z+1/2, x+1/2, y+1/2'
'z+1, -x+1, -y+1/2'
'-z+1, -x+1/2, y+1'
'-z+1/2, x+1, -y+1'
'y+1/2, z+1/2, x+1/2'
'-y+1/2, z+1, -x+1'
'y+1, -z+1, -x+1/2'
'-y+1, -z+1/2, x+1'
'y+3/4, x+3/4, z+3/4'
'-y+3/4, -x+5/4, z+5/4'
'y+5/4, -x+3/4, -z+5/4'
'-y+5/4, x+5/4, -z+3/4'
'x+3/4, z+3/4, y+3/4'
'-x+5/4, z+5/4, -y+3/4'
'-x+3/4, -z+5/4, y+5/4'
'x+5/4, -z+3/4, -y+5/4'
'z+3/4, y+3/4, x+3/4'
'z+5/4, -y+3/4, -x+5/4'
'-z+5/4, y+5/4, -x+3/4'
'-z+3/4, -y+5/4, x+5/4'

loop_
_atom_site_label
_atom_site_type_symbol
_atom_site_fract_x
_atom_site_fract_y
_atom_site_fract_z
_atom_site_U_iso_or_equiv
_atom_site_adp_type
_atom_site_occupancy
_atom_site_symmetry_multiplicity
_atom_site_calc_flag
_atom_site_refinement_flags
_atom_site_disorder_assembly
_atom_site_disorder_group
Zn Zn 0.061854(11) 0.728391(10) 0.077589(10) 0.03250(8) Uani 1 1 d . . .
O O 0.0000 0.7500 0.1250 0.0286(6) Uani 1 4 d S . .
O1 O 0.07532(7) 0.64903(6) 0.08481(6) 0.0423(4) Uani 1 1 d . . .
O2 O 0.02246(7) 0.62212(6) 0.15706(6) 0.0406(4) Uani 1 1 d . . .
N1 N 0.08144(8) 0.56249(8) 0.11738(10) 0.0497(5) Uani 1 1 d . . .
C1 C 0.05873(9) 0.61318(9) 0.11987(9) 0.0338(5) Uani 1 1 d . . .
C2 C 0.12159(12) 0.54668(11) 0.07421(13) 0.0598(8) Uani 1 1 d . . .
H2A H 0.1572 0.5355 0.0918 0.072 Uiso 1 1 calc R . .
H2B H 0.1290 0.5790 0.0497 0.072 Uiso 1 1 calc R . .
C3 C 0.09899(12) 0.49908(13) 0.04022(13) 0.0622(8) Uani 1 1 d . . .
H3A H 0.0659 0.5118 0.0192 0.075 Uiso 1 1 calc R . .
H3B H 0.1275 0.4870 0.0130 0.075 Uiso 1 1 calc R . .
C4 C 0.08306(13) 0.45062(12) 0.07654(15) 0.0662(8) Uani 1 1 d . . .
H4A H 0.1169 0.4345 0.0937 0.079 Uiso 1 1 calc R . .
H4B H 0.0652 0.4214 0.0536 0.079 Uiso 1 1 calc R . .
C5 C 0.04309(13) 0.46924(11) 0.12202(15) 0.0666(8) Uani 1 1 d . . .
H5A H 0.0072 0.4803 0.1050 0.080 Uiso 1 1 calc R . .
H5B H 0.0358 0.4377 0.1475 0.080 Uiso 1 1 calc R . .
C6 C 0.06624(13) 0.51742(11) 0.15479(11) 0.0559(7) Uani 1 1 d . . .
H6A H 0.0380 0.5307 0.1818 0.067 Uiso 1 1 calc R . .
H6B H 0.0994 0.5051 0.1759 0.067 Uiso 1 1 calc R . .
O3 O 0.04516(7) 0.73882(7) -0.00105(6) 0.0470(4) Uani 1 1 d . A .
C7 C 0.0000 0.7500 -0.02516(13) 0.0439(8) Uani 1 2 d S . .
N2 N -0.0099(3) 0.7496(8) -0.08109(14) 0.0417(17) Uani 0.50 1 d P A -1
C8 C 0.0363(3) 0.7366(4) -0.1171(3) 0.0524(14) Uani 0.50 1 d P A -1
H8A H 0.0295 0.6997 -0.1342 0.063 Uiso 0.50 1 calc PR A -1
H8B H 0.0703 0.7334 -0.0940 0.063 Uiso 0.50 1 calc PR A -1
C9 C 0.0472(2) 0.7771(3) -0.1620(2) 0.0679(17) Uani 0.50 1 d P A -1
H9A H 0.0755 0.7617 -0.1878 0.081 Uiso 0.50 1 calc PR A -1
H9B H 0.0623 0.8118 -0.1458 0.081 Uiso 0.50 1 calc PR A -1
C10 C -0.0056(3) 0.7901(3) -0.1941(2) 0.0679(17) Uani 0.50 1 d P A -1
H10A H -0.0178 0.7567 -0.2149 0.081 Uiso 0.50 1 calc PR A -1
H10B H 0.0018 0.8201 -0.2214 0.081 Uiso 0.50 1 calc PR A -1
C11 C -0.0523(2) 0.8088(3) -0.1533(2) 0.0606(16) Uani 0.50 1 d P A -1
H11A H -0.0416 0.8443 -0.1351 0.073 Uiso 0.50 1 calc PR A -1
H11B H -0.0874 0.8150 -0.1741 0.073 Uiso 0.50 1 calc PR A -1
C8' C -0.0608(3) 0.7650(4) -0.1105(2) 0.0524(14) Uani 0.50 1 d P A -1
H8'A H -0.0885 0.7785 -0.0830 0.063 Uiso 0.50 1 calc PR A -1
H8'B H -0.0764 0.7315 -0.1286 0.063 Uiso 0.50 1 calc PR A -1
N1S N -0.1558(4) 0.8442(4) -0.1558(4) 0.077(6) Uani 0.295(9) 3 d SP . .
C1S C -0.1291(6) 0.8709(6) -0.1291(6) 0.070(6) Uani 0.295(9) 3 d SP . .
C2S C -0.0934(5) 0.9066(5) -0.0934(5) 0.124(12) Uani 0.295(9) 3 d SP . .

loop_
_atom_site_aniso_label
_atom_site_aniso_U_11
_atom_site_aniso_U_22
_atom_site_aniso_U_33
_atom_site_aniso_U_23
_atom_site_aniso_U_13
_atom_site_aniso_U_12
Zn 0.03516(15) 0.03330(14) 0.02905(14) -0.00469(10) 0.00453(10) -0.00591(10)
O 0.0301(9) 0.0301(9) 0.0255(14) 0.000 0.000 0.000
O1 0.0500(10) 0.0310(8) 0.0461(9) -0.0059(7) 0.0150(8) -0.0018(7)
O2 0.0422(9) 0.0352(8) 0.0444(9) 0.0026(7) 0.0117(7) 0.0109(7)
N1 0.0549(13) 0.0333(11) 0.0610(13) -0.0032(10) 0.0196(10) 0.0044(10)
C1 0.0309(11) 0.0340(12) 0.0366(12) -0.0065(10) -0.0010(10) -0.0023(9)
C2 0.0607(17) 0.0448(15) 0.074(2) -0.0086(14) 0.0277(15) 0.0095(13)
C3 0.0632(17) 0.0623(18) 0.0612(17) -0.0178(15) 0.0054(14) 0.0192(15)
C4 0.0656(19) 0.0487(17) 0.084(2) -0.0230(16) -0.0047(16) 0.0073(14)
C5 0.0657(19) 0.0370(15) 0.097(2) 0.0031(15) 0.0138(18) 0.0010(14)
C6 0.0701(18) 0.0414(14) 0.0561(16) 0.0054(12) 0.0109(14) 0.0156(13)
O3 0.0527(10) 0.0617(11) 0.0268(8) -0.0011(8) 0.0056(7) -0.0072(9)
C7 0.064(2) 0.0406(18) 0.0268(16) 0.000 0.000 -0.0219(17)
N2 0.021(5) 0.079(2) 0.0249(15) -0.005(3) 0.0026(18) -0.019(6)
C8 0.041(5) 0.087(3) 0.0294(17) 0.001(2) 0.0006(15) 0.003(4)
C9 0.058(4) 0.101(5) 0.044(3) -0.005(3) 0.011(3) -0.021(3)
C10 0.073(4) 0.094(5) 0.036(3) 0.014(3) 0.003(3) -0.021(3)
C11 0.061(3) 0.081(4) 0.040(3) 0.012(3) -0.008(3) -0.007(3)
C8' 0.041(5) 0.087(3) 0.0294(17) 0.001(2) 0.0006(15) 0.003(4)
N1S 0.077(6) 0.077(6) 0.077(6) -0.016(5) -0.016(5) -0.016(5)
C1S 0.070(6) 0.070(6) 0.070(6) 0.010(7) 0.010(7) 0.010(7)
C2S 0.124(12) 0.124(12) 0.124(12) -0.047(8) -0.047(8) -0.047(8)

loop_
_atom_type_symbol
_atom_type_description
_atom_type_scat_dispersion_real
_atom_type_scat_dispersion_imag
_atom_type_scat_source
C C 0.0033 0.0016 'International Tables Vol C Tables 4.2.6.8 and 6.1.1.4'
H H 0.0000 0.0000 'International Tables Vol C Tables 4.2.6.8 and 6.1.1.4'
N N 0.0061 0.0033 'International Tables Vol C Tables 4.2.6.8 and 6.1.1.4'
O O 0.0106 0.0060 'International Tables Vol C Tables 4.2.6.8 and 6.1.1.4'
Zn Zn 0.2839 1.4301 'International Tables Vol C Tables 4.2.6.8 and 6.1.1.4'

loop_
_geom_angle_atom_site_label_1
_geom_angle_atom_site_label_2
_geom_angle_atom_site_label_3
_geom_angle
_geom_angle_site_symmetry_1
_geom_angle_site_symmetry_3
_geom_angle_publ_flag
O1 Zn O2 112.47(7) . 16 ?
O1 Zn O 109.72(5) . . ?
O2 Zn O 111.57(5) 16 . ?
O1 Zn O3 104.32(7) . . ?
O2 Zn O3 106.40(7) 16 . ?
O Zn O3 112.14(5) . . ?
O1 Zn Zn 118.76(5) . 26_464 ?
O2 Zn Zn 126.24(5) 16 26_464 ?
O Zn Zn 35.890(8) . 26_464 ?
O3 Zn Zn 76.30(5) . 26_464 ?
Zn O Zn 110.101(8) 16 . ?
Zn O Zn 110.101(8) 16 26_464 ?
Zn O Zn 108.220(16) . 26_464 ?
Zn O Zn 108.219(16) 16 39_354 ?
Zn O Zn 110.101(8) . 39_354 ?
Zn O Zn 110.101(8) 26_464 39_354 ?
C1 O1 Zn 132.33(14) . . ?
C1 O2 Zn 130.37(15) . 39_354 ?
C1 N1 C6 123.3(2) . . ?
C1 N1 C2 122.4(2) . . ?
C6 N1 C2 114.2(2) . . ?
O2 C1 O1 124.7(2) . . ?
O2 C1 N1 117.9(2) . . ?
O1 C1 N1 117.4(2) . . ?
N1 C2 C3 110.1(2) . . ?
C4 C3 C2 111.4(3) . . ?
C3 C4 C5 110.5(2) . . ?
C6 C5 C4 111.6(2) . . ?
N1 C6 C5 110.0(2) . . ?
C7 O3 Zn 130.64(17) . . ?
O3 C7 O3 125.2(3) . 26_464 ?
O3 C7 N2 107.7(4) . 26_464 ?
O3 C7 N2 127.0(4) 26_464 26_464 ?
O3 C7 N2 127.0(4) . . ?
O3 C7 N2 107.7(4) 26_464 . ?
N2 C7 N2 20.1(5) 26_464 . ?
C7 N2 C8 117.2(6) . . ?
C7 N2 C8' 128.3(7) . . ?
C8 N2 C8' 114.2(4) . . ?
N2 C8 C9 115.6(9) . . ?
C8 C9 C10 111.1(5) . . ?
C9 C10 C11 110.0(4) . . ?
C8' C11 C10 109.3(5) . . ?
N2 C8' C11 113.6(7) . . ?
N1S C1S C2S 180(3) . . ?

loop_
_geom_bond_atom_site_label_1
_geom_bond_atom_site_label_2
_geom_bond_distance
_geom_bond_site_symmetry_2
_geom_bond_publ_flag
Zn O1 1.9408(15) . ?
Zn O2 1.9415(15) 16 ?
Zn O 1.9420(2) . ?
Zn O3 1.9465(16) . ?
Zn Zn 3.1467(5) 26_464 ?
O Zn 1.9420(2) 16 ?
O Zn 1.9420(2) 26_464 ?
O Zn 1.9420(2) 39_354 ?
O1 C1 1.268(3) . ?
O2 C1 1.266(3) . ?
O2 Zn 1.9415(15) 39_354 ?
N1 C1 1.335(3) . ?
N1 C6 1.453(3) . ?
N1 C2 1.466(3) . ?
C2 C3 1.506(4) . ?
C3 C4 1.504(5) . ?
C4 C5 1.521(4) . ?
C5 C6 1.506(4) . ?
O3 C7 1.258(2) . ?
C7 O3 1.258(2) 26_464 ?
C7 N2 1.364(5) 26_464 ?
C7 N2 1.364(5) . ?
N2 C8 1.441(10) . ?
N2 C8' 1.459(10) . ?
C8 C9 1.475(10) . ?
C9 C10 1.516(8) . ?
C10 C11 1.556(9) . ?
C11 C8' 1.485(10) . ?
N1S C1S 1.11(3) . ?
C1S C2S 1.49(3) . ?
